data_2210440
loop_
_publ_author_name
'Sun, Shao-Fa'
'Ma, Rong-Ming'
'Ng, Seik Weng'

_publ_section_title
;
 <i>N</i>-(4-Bromobenzylidene)-3-nitroaniline
;
_journal_coeditor_code XU2097
_journal_issue 9
_journal_name_full 'Acta Crystallographica Section E'
_journal_page_first o3612
_journal_page_last o3613
_journal_paper_doi 10.1107/S1600536806029023
_journal_volume 62
_journal_year 2006
_chemical_formula_iupac 'C13 H9 Br N2 O2'
_chemical_formula_moiety 'C13 H9 Br N2 O2'
_chemical_formula_sum 'C13 H9 Br N2 O2'
_chemical_formula_weight 305.13
_chemical_name_systematic
;
N-(4-Bromobenzylidene)-3-nitroaniline
;
_space_group_IT_number 14
_symmetry_cell_setting monoclinic
_symmetry_space_group_name_Hall '-P 2yn'
_symmetry_space_group_name_H-M 'P 1 21/n 1'
_atom_sites_solution_hydrogens geom
_atom_sites_solution_primary direct
_atom_sites_solution_secondary difmap
_audit_creation_method SHELXL-97
_cell_angle_alpha 90.00
_cell_angle_beta 98.016(2)
_cell_angle_gamma 90.00
_cell_formula_units_Z 4
_cell_length_a 13.501(2)
_cell_length_b 3.9390(5)
_cell_length_c 22.433(3)
_cell_measurement_reflns_used 1625
_cell_measurement_temperature 292(2)
_cell_measurement_theta_max 24.2
_cell_measurement_theta_min 3.0
_cell_volume 1181.3(3)
_computing_cell_refinement 'SAINT (Bruker, 2003)'
_computing_data_collection 'SMART (Bruker, 2003)'
_computing_data_reduction SAINT
_computing_molecular_graphics 'ORTEPII (Johnson, 1976)'
_computing_publication_material SHELXL97
_computing_structure_refinement 'SHELXL97 (Sheldrick, 1997)'
_computing_structure_solution 'SHELXS97 (Sheldrick, 1997)'
_diffrn_ambient_temperature 292(2)
_diffrn_measured_fraction_theta_full 0.98
_diffrn_measured_fraction_theta_max 0.98
_diffrn_measurement_device_type 'Bruker APEX CCD area-detector'
_diffrn_measurement_method '\f and \w'
_diffrn_radiation_monochromator graphite
_diffrn_radiation_source 'fine-focus sealed tube'
_diffrn_radiation_type MoK\a
_diffrn_radiation_wavelength 0.71073
_diffrn_reflns_av_R_equivalents 0.108
_diffrn_reflns_av_sigmaI/netI 0.100
_diffrn_reflns_limit_h_max 17
_diffrn_reflns_limit_h_min -17
_diffrn_reflns_limit_k_max 5
_diffrn_reflns_limit_k_min -4
_diffrn_reflns_limit_l_max 25
_diffrn_reflns_limit_l_min -28
_diffrn_reflns_number 7663
_diffrn_reflns_theta_full 27.5
_diffrn_reflns_theta_max 27.5
_diffrn_reflns_theta_min 1.7
_diffrn_standards_interval_count 0
_diffrn_standards_interval_time 0
_diffrn_standards_number 0
_exptl_absorpt_coefficient_mu 3.474
_exptl_absorpt_correction_T_max 0.819
_exptl_absorpt_correction_T_min 0.422
_exptl_absorpt_correction_type multi-scan
_exptl_absorpt_process_details '(SADABS; Sheldrick, 1996)'
_exptl_crystal_colour 'Light yellow'
_exptl_crystal_density_diffrn 1.716
_exptl_crystal_density_method 'not measured'
_exptl_crystal_description Needle
_exptl_crystal_F_000 608
_exptl_crystal_size_max 0.30
_exptl_crystal_size_mid 0.10
_exptl_crystal_size_min 0.06
_refine_diff_density_max 0.76
_refine_diff_density_min -0.53
_refine_ls_extinction_method none
_refine_ls_goodness_of_fit_ref 0.95
_refine_ls_hydrogen_treatment constr
_refine_ls_matrix_type full
_refine_ls_number_parameters 163
_refine_ls_number_reflns 2648
_refine_ls_number_restraints 0
_refine_ls_restrained_S_all 0.95
_refine_ls_R_factor_all 0.105
_refine_ls_R_factor_gt 0.059
_refine_ls_shift/su_max 0.001
_refine_ls_shift/su_mean 0.000
_refine_ls_structure_factor_coef Fsqd
_refine_ls_weighting_details 'calc w=1/[\s^2^(Fo^2^)+(0.0665P)^2^] where P=(Fo^2^+2Fc^2^)/3'
_refine_ls_weighting_scheme calc
_refine_ls_wR_factor_gt 0.128
_refine_ls_wR_factor_ref 0.145
_reflns_number_gt 1545
_reflns_number_total 2648
_reflns_threshold_expression I>2\s(I)
_cod_data_source_file xu2097.cif
_cod_data_source_block I
_cod_depositor_comments
;
The following automatic conversions were performed:
'_symmetry_cell_setting' value 'Monoclinic' changed to 'monoclinic'
according to '/home/saulius/struct/CIF-dictionaries/cif_core.dic'
dictionary named 'cif_core.dic' version 2.4.1 from 2010-06-29.

Automatic conversion script
Id: cif_fix_enum 1527 2010-12-29 10:47:43Z saulius 

The following automatic conversions were performed:

'_symmetry_cell_setting' value 'Monoclinic' changed to 'monoclinic'
according to /home/saulius/struct/CIF-dictionaries/cif_core.dic
dictionary named 'cif_core.dic' version 2.4.1 from 2010-06-29.

Automatic conversion script
Id: cif_fix_values 1715 2011-07-08 13:25:40Z adriana 
;
_cod_original_sg_symbol_H-M 'P 21/n'
_cod_database_code 2210440
_cod_database_fobs_code 2210440

loop_
_symmetry_equiv_pos_as_xyz
'x, y, z'
'-x+1/2, y+1/2, -z+1/2'
'-x, -y, -z'
'x-1/2, -y-1/2, z-1/2'

loop_
_atom_site_type_symbol
_atom_site_label
_atom_site_fract_x
_atom_site_fract_y
_atom_site_fract_z
_atom_site_U_iso_or_equiv
_atom_site_adp_type
_atom_site_calc_flag
_atom_site_refinement_flags
_atom_site_occupancy
Br Br1 0.53214(4) 0.5641(2) 0.72734(3) 0.0532(2) Uani d . 1
O O1 1.0574(3) -0.3260(10) 0.4470(2) 0.0670(10) Uani d . 1
O O2 1.0440(3) -0.5910(10) 0.3626(2) 0.0780(10) Uani d . 1
N N1 0.7053(3) 0.0510(10) 0.4661(2) 0.0420(10) Uani d . 1
N N2 1.0093(3) -0.4170(10) 0.3997(2) 0.0480(10) Uani d . 1
C C1 0.6836(3) 0.1270(10) 0.5697(2) 0.0350(10) Uani d . 1
C C2 0.7300(4) 0.1000(10) 0.6290(2) 0.0420(10) Uani d . 1
C C3 0.6844(4) 0.2290(10) 0.6754(2) 0.0430(10) Uani d . 1
C C4 0.5930(4) 0.3840(10) 0.6628(2) 0.0360(10) Uani d . 1
C C5 0.5459(4) 0.4180(10) 0.6046(2) 0.0400(10) Uani d . 1
C C6 0.5921(4) 0.2870(10) 0.5586(2) 0.0400(10) Uani d . 1
C C7 0.7321(3) -0.0180(10) 0.5210(2) 0.0380(10) Uani d . 1
C C8 0.7573(4) -0.1010(10) 0.4226(2) 0.0370(10) Uani d . 1
C C9 0.7050(4) -0.1600(10) 0.3665(2) 0.0410(10) Uani d . 1
C C10 0.7519(4) -0.3150(10) 0.3216(2) 0.0440(10) Uani d . 1
C C11 0.8506(4) -0.4010(10) 0.3320(2) 0.0440(10) Uani d . 1
C C12 0.9036(3) -0.3250(10) 0.3877(2) 0.0370(10) Uani d . 1
C C13 0.8597(3) -0.1750(10) 0.4333(2) 0.0360(10) Uani d . 1
H H2 0.7919 -0.0060 0.6374 0.051 Uiso calc R 1
H H3 0.7154 0.2107 0.7149 0.052 Uiso calc R 1
H H5 0.4842 0.5257 0.5965 0.048 Uiso calc R 1
H H6 0.5609 0.3082 0.5191 0.048 Uiso calc R 1
H H7 0.7851 -0.1679 0.5310 0.046 Uiso calc R 1
H H9 0.6380 -0.0971 0.3583 0.049 Uiso calc R 1
H H10 0.7151 -0.3591 0.2842 0.053 Uiso calc R 1
H H11 0.8814 -0.5072 0.3024 0.052 Uiso calc R 1
H H13 0.8974 -0.1242 0.4701 0.043 Uiso calc R 1

loop_
_atom_site_aniso_label
_atom_site_aniso_U_11
_atom_site_aniso_U_22
_atom_site_aniso_U_33
_atom_site_aniso_U_12
_atom_site_aniso_U_13
_atom_site_aniso_U_23
Br1 0.0625(4) 0.0486(4) 0.0536(4) 0.0026(3) 0.0264(3) -0.0058(3)
O1 0.041(2) 0.100(4) 0.060(3) 0.007(2) 0.007(2) -0.015(3)
O2 0.053(3) 0.106(4) 0.078(3) 0.018(3) 0.018(2) -0.033(3)
N1 0.037(2) 0.046(3) 0.043(3) 0.004(2) 0.0114(19) -0.005(2)
N2 0.043(2) 0.054(3) 0.049(3) 0.005(2) 0.014(2) -0.005(3)
C1 0.036(3) 0.029(3) 0.041(3) 0.000(2) 0.013(2) 0.005(2)
C2 0.036(3) 0.042(3) 0.050(3) 0.008(2) 0.010(2) 0.006(3)
C3 0.046(3) 0.041(3) 0.043(3) -0.002(3) 0.003(2) -0.002(3)
C4 0.040(3) 0.028(3) 0.042(3) -0.001(2) 0.014(2) -0.001(2)
C5 0.034(3) 0.036(3) 0.053(3) 0.010(2) 0.015(2) 0.005(3)
C6 0.038(3) 0.044(3) 0.039(3) 0.005(2) 0.010(2) 0.003(2)
C7 0.031(2) 0.028(3) 0.058(3) 0.001(2) 0.012(2) 0.000(2)
C8 0.036(3) 0.031(3) 0.046(3) -0.001(2) 0.013(2) 0.005(2)
C9 0.032(3) 0.043(3) 0.049(3) 0.004(2) 0.008(2) 0.009(3)
C10 0.042(3) 0.050(3) 0.039(3) -0.005(2) 0.000(2) 0.000(2)
C11 0.053(3) 0.039(3) 0.041(3) -0.005(3) 0.013(2) -0.001(3)
C12 0.036(3) 0.033(3) 0.044(3) -0.001(2) 0.014(2) 0.000(2)
C13 0.036(3) 0.037(3) 0.036(3) 0.004(2) 0.008(2) 0.000(2)

loop_
_atom_type_symbol
_atom_type_description
_atom_type_scat_dispersion_real
_atom_type_scat_dispersion_imag
_atom_type_scat_source
C C 0.0033 0.0016 'International Tables Vol C Tables 4.2.6.8 and 6.1.1.4'
H H 0.0000 0.0000 'International Tables Vol C Tables 4.2.6.8 and 6.1.1.4'
N N 0.0061 0.0033 'International Tables Vol C Tables 4.2.6.8 and 6.1.1.4'
O O 0.0106 0.0060 'International Tables Vol C Tables 4.2.6.8 and 6.1.1.4'
Br Br -0.2901 2.4595 'International Tables Vol C Tables 4.2.6.8 and 6.1.1.4'

loop_
_geom_angle_atom_site_label_1
_geom_angle_atom_site_label_2
_geom_angle_atom_site_label_3
_geom_angle
_geom_angle_publ_flag
C7 N1 C8 118.6(4) no
O1 N2 O2 123.4(5) no
O1 N2 C12 118.4(4) no
O2 N2 C12 118.1(5) no
C6 C1 C2 118.6(4) no
C6 C1 C7 121.7(5) no
C2 C1 C7 119.6(4) no
C3 C2 C1 120.3(5) no
C4 C3 C2 119.6(5) no
C3 C4 C5 121.4(5) no
C3 C4 Br1 118.9(4) no
C5 C4 Br1 119.7(4) no
C6 C5 C4 118.5(5) no
C5 C6 C1 121.6(5) no
N1 C7 C1 123.0(4) no
C9 C8 C13 119.4(5) no
C9 C8 N1 117.5(4) no
C13 C8 N1 122.9(5) no
C8 C9 C10 120.3(5) no
C11 C10 C9 121.0(5) no
C10 C11 C12 118.0(5) no
C13 C12 C11 122.6(5) no
C13 C12 N2 118.6(4) no
C11 C12 N2 118.8(4) no
C12 C13 C8 118.5(5) no
C3 C2 H2 119.9 no
C1 C2 H2 119.9 no
C4 C3 H3 120.2 no
C2 C3 H3 120.2 no
C6 C5 H5 120.8 no
C4 C5 H5 120.8 no
C5 C6 H6 119.2 no
C1 C6 H6 119.2 no
N1 C7 H7 118.5 no
C1 C7 H7 118.5 no
C8 C9 H9 119.8 no
C10 C9 H9 119.8 no
C11 C10 H10 119.5 no
C9 C10 H10 119.5 no
C10 C11 H11 121.0 no
C12 C11 H11 121.0 no
C12 C13 H13 120.8 no
C8 C13 H13 120.8 no

loop_
_geom_bond_atom_site_label_1
_geom_bond_atom_site_label_2
_geom_bond_distance
_geom_bond_publ_flag
Br1 C4 1.899(5) no
O1 N2 1.218(6) no
O2 N2 1.220(6) no
N1 C7 1.264(6) no
N1 C8 1.413(6) no
N2 C12 1.461(6) no
C1 C6 1.379(6) no
C1 C2 1.394(7) no
C1 C7 1.465(7) no
C2 C3 1.377(7) no
C3 C4 1.370(7) no
C4 C5 1.378(7) no
C5 C6 1.377(7) no
C8 C9 1.374(7) no
C8 C13 1.400(7) no
C9 C10 1.402(7) no
C10 C11 1.363(7) no
C11 C12 1.384(7) no
C12 C13 1.384(6) no
C2 H2 0.93 no
C3 H3 0.93 no
C5 H5 0.93 no
C6 H6 0.93 no
C7 H7 0.93 no
C9 H9 0.93 no
C10 H10 0.93 no
C11 H11 0.93 no
C13 H13 0.93 no

loop_
_geom_torsion_atom_site_label_1
_geom_torsion_atom_site_label_2
_geom_torsion_atom_site_label_3
_geom_torsion_atom_site_label_4
_geom_torsion
_geom_torsion_publ_flag
C6 C1 C2 C3 0.6(8) no
C7 C1 C2 C3 -178.8(5) no
C1 C2 C3 C4 0.1(8) no
C2 C3 C4 C5 -0.7(8) no
C2 C3 C4 Br1 -179.4(4) no
C3 C4 C5 C6 0.8(8) no
Br1 C4 C5 C6 179.4(4) no
C4 C5 C6 C1 -0.1(8) no
C2 C1 C6 C5 -0.5(8) no
C7 C1 C6 C5 178.8(5) no
C8 N1 C7 C1 179.8(4) no
C6 C1 C7 N1 14.8(8) no
C2 C1 C7 N1 -165.9(5) no
C7 N1 C8 C9 150.1(5) no
C7 N1 C8 C13 -33.6(7) no
C13 C8 C9 C10 4.4(8) no
N1 C8 C9 C10 -179.1(5) no
C8 C9 C10 C11 -1.8(8) no
C9 C10 C11 C12 -1.2(8) no
C10 C11 C12 C13 1.7(8) no
C10 C11 C12 N2 179.7(5) no
O1 N2 C12 C13 -7.6(7) no
O2 N2 C12 C13 169.9(5) no
O1 N2 C12 C11 174.4(5) no
O2 N2 C12 C11 -8.2(8) no
C11 C12 C13 C8 0.8(8) no
N2 C12 C13 C8 -177.2(4) no
C9 C8 C13 C12 -3.9(7) no
N1 C8 C13 C12 179.9(5) no
